data_1575525
loop_
_publ_author_name
'Sun, Yonghui'
'Shu, Yuqing'
'Zheng, Li'
'Song, Yufei'
'Huang, Baotong'
'Xu, Xiufang'
'Chen, Haohua'
'Chang, Junbiao'
'Xin, Pengyang'

_publ_section_title
;
 Cyclization-enhanced photoactivatable reversible room-temperature
 phosphorescence for efficient real-time light printing.
;
_journal_issue 38
_journal_name_full 'Chemical science'
_journal_page_first 17812
_journal_page_last 17819
_journal_paper_doi 10.1039/d5sc05008a
_journal_volume 16
_journal_year 2025
_chemical_formula_moiety 'C66 H51 N3 O3 S3'
_chemical_formula_sum 'C66 H51 N3 O3 S3'
_chemical_formula_weight 1030.28
_space_group_crystal_system monoclinic
_space_group_IT_number 14
_space_group_name_Hall '-P 2ybc'
_space_group_name_H-M_alt 'P 1 21/c 1'
_atom_sites_solution_hydrogens geom
_atom_sites_solution_primary dual
_audit_creation_date 2025-03-28
_audit_creation_method
;
Olex2 1.5
(compiled 2025.02.27 svn.r83f5de26 for OlexSys, GUI svn.r7172)
;
_audit_update_record
;
2025-05-08 deposited with the CCDC.	2025-08-25 downloaded from the CCDC.
;
_cell_angle_alpha 90
_cell_angle_beta 105.099(2)
_cell_angle_gamma 90
_cell_formula_units_Z 4
_cell_length_a 13.1113(4)
_cell_length_b 18.0607(4)
_cell_length_c 23.3276(6)
_cell_measurement_reflns_used 5270
_cell_measurement_temperature 298.00
_cell_measurement_theta_max 58.18
_cell_measurement_theta_min 3.49
_cell_volume 5333.3(2)
_computing_cell_refinement 'SAINT V8.40B (?, 2016)'
_computing_data_reduction 'SAINT V8.40B (?, 2016)'
_computing_molecular_graphics 'Olex2 1.5 (Dolomanov et al., 2009)'
_computing_publication_material 'Olex2 1.5 (Dolomanov et al., 2009)'
_computing_structure_refinement 'SHELXL 2019/2 (Sheldrick, 2015)'
_computing_structure_solution 'SHELXT 2018/2 (Sheldrick, 2018)'
_diffrn_ambient_temperature 298.00
_diffrn_measured_fraction_theta_full 0.995
_diffrn_measured_fraction_theta_max 0.990
_diffrn_measurement_device_type 'Bruker APEX-II CCD'
_diffrn_measurement_method '\f and \w scans'
_diffrn_radiation_type CuK\a
_diffrn_radiation_wavelength 1.54178
_diffrn_reflns_av_R_equivalents 0.0722
_diffrn_reflns_av_unetI/netI 0.0501
_diffrn_reflns_Laue_measured_fraction_full 0.995
_diffrn_reflns_Laue_measured_fraction_max 0.990
_diffrn_reflns_limit_h_max 15
_diffrn_reflns_limit_h_min -15
_diffrn_reflns_limit_k_max 21
_diffrn_reflns_limit_k_min -16
_diffrn_reflns_limit_l_max 28
_diffrn_reflns_limit_l_min -28
_diffrn_reflns_number 41971
_diffrn_reflns_point_group_measured_fraction_full 0.995
_diffrn_reflns_point_group_measured_fraction_max 0.990
_diffrn_reflns_theta_full 67.679
_diffrn_reflns_theta_max 68.829
_diffrn_reflns_theta_min 3.136
_diffrn_source_current 1.1
_diffrn_source_power 0.05500000000000001
_diffrn_source_voltage 50.0
_diffrn_standards_number 0
_exptl_absorpt_coefficient_mu 1.673
_exptl_absorpt_correction_T_max 0.7531
_exptl_absorpt_correction_T_min 0.4310
_exptl_absorpt_correction_type multi-scan
_exptl_absorpt_process_details
;
SADABS-2016/2 (Bruker,2016/2) was used for absorption correction.
wR2(int) was 0.0946 before and 0.0576 after correction.
The Ratio of minimum to maximum transmission is 0.5723.
The \l/2 correction factor is Not present.
;
_exptl_crystal_density_diffrn 1.283
_exptl_crystal_description block
_exptl_crystal_F_000 2160
_exptl_crystal_size_max 0.2
_exptl_crystal_size_mid 0.15
_exptl_crystal_size_min 0.1
_refine_diff_density_max 0.758
_refine_diff_density_min -0.383
_refine_diff_density_rms 0.064
_refine_ls_extinction_method none
_refine_ls_goodness_of_fit_ref 1.024
_refine_ls_hydrogen_treatment constr
_refine_ls_matrix_type full
_refine_ls_number_parameters 686
_refine_ls_number_reflns 9772
_refine_ls_number_restraints 17
_refine_ls_restrained_S_all 1.024
_refine_ls_R_factor_all 0.1278
_refine_ls_R_factor_gt 0.0775
_refine_ls_shift/su_max 0.007
_refine_ls_shift/su_mean 0.001
_refine_ls_structure_factor_coef Fsqd
_refine_ls_weighting_details 'w=1/[\s^2^(Fo^2^)+(0.1663P)^2^] where P=(Fo^2^+2Fc^2^)/3'
_refine_ls_weighting_scheme calc
_refine_ls_wR_factor_gt 0.2244
_refine_ls_wR_factor_ref 0.2736
_reflns_Friedel_coverage 0.000
_reflns_number_gt 5146
_reflns_number_total 9772
_reflns_threshold_expression 'I > 2\s(I)'
_cod_data_source_file d5sc05008a3.cif
_cod_data_source_block cu_250326syq1_0m
_cod_depositor_comments 'Adding full bibliography for 1575524--1575526.cif.'
_cod_database_code 1575525
_shelx_shelxl_version_number 2019/2
_shelx_space_group_comment
;
The symmetry employed for this shelxl refinement is uniquely defined
by the following loop, which should always be used as a source of
symmetry information in preference to the above space-group names.
They are only intended as comments.
;
_shelx_estimated_absorpt_t_max 0.851
_shelx_estimated_absorpt_t_min 0.731
_olex2_refinement_description
;
1. Fixed Uiso
 At 1.2 times of:
  All C(H) groups, All C(H,H) groups
2. Restrained distances
 C2-C1
 1.14 with sigma of 0.001
 C30-C31
 1.2 with sigma of 0.002
3. Rigid body (RIGU) restrains
 C52, C67, C53, C51
 with sigma for 1-2 distances of 0.0001 and sigma for 1-3 distances of 0.0001
4. Others
 Sof(H67A)=Sof(C52)=Sof(H52A)=Sof(H52B)=1-FVAR(1)
 Sof(H67)=Sof(C53)=Sof(H53A)=Sof(H53B)=FVAR(1)
5.a Secondary CH2 refined with riding coordinates:
 C38(H38A,H38B), C16(H16A,H16B), C60(H60A,H60B), C29(H29A,H29B), C51(H51A,
 H51B), C3(H3A,H3B)
5.b Aromatic/amide H refined with riding coordinates:
 C12(H12), C18(H18), C24(H24), C25(H25), C66(H66), C56(H56), C46(H46),
 C21(H21), C6(H6), C47(H47), C5(H5), C40(H40), C58(H58), C14(H14), C28(H28),
 C22(H22), C34(H34), C59(H59), C15(H15), C43(H43), C27(H27), C36(H36), C44(H44),
  C62(H62), C37(H37), C50(H50), C49(H49), C63(H63), C8(H8), C9(H9), C30(H30),
 C67(H67), C67(H67A), C2(H2)
5.c X=CH2 refined with riding coordinates:
 C31(H31A,H31B), C53(H53A,H53B), C1(H1A,H1B), C52(H52A,H52B)
;
_olex2_submission_special_instructions 'No special instructions were received'

loop_
_space_group_symop_operation_xyz
'x, y, z'
'-x, y+1/2, -z+1/2'
'-x, -y, -z'
'x, -y-1/2, z-1/2'

loop_
_atom_site_label
_atom_site_type_symbol
_atom_site_fract_x
_atom_site_fract_y
_atom_site_fract_z
_atom_site_U_iso_or_equiv
_atom_site_adp_type
_atom_site_occupancy
_atom_site_site_symmetry_order
_atom_site_calc_flag
_atom_site_refinement_flags_posn
_atom_site_refinement_flags_adp
_atom_site_refinement_flags_occupancy
_atom_site_disorder_assembly
_atom_site_disorder_group
S1 S 0.80240(10) 0.46628(8) 0.67751(5) 0.0936(4) Uani 1 1 d . . . . .
S3 S 0.53800(10) 0.79365(7) 0.57046(6) 0.0935(4) Uani 1 1 d . . . . .
S2 S 0.66552(10) 0.73908(7) 0.88435(7) 0.0993(4) Uani 1 1 d . . . . .
O2 O 0.2268(2) 0.3896(2) 0.89864(14) 0.1000(10) Uani 1 1 d . . . . .
N2 N 0.5134(3) 0.6124(2) 0.88430(15) 0.0759(9) Uani 1 1 d . . . . .
N1 N 1.0180(3) 0.5195(2) 0.67116(17) 0.0843(10) Uani 1 1 d . . . . .
N3 N 0.3233(3) 0.7421(2) 0.49925(15) 0.0808(9) Uani 1 1 d . . . . .
O3 O -0.0723(3) 0.7011(2) 0.3414(2) 0.1248(13) Uani 1 1 d . . . . .
O1 O 1.4430(3) 0.5442(3) 0.6779(2) 0.1288(14) Uani 1 1 d . . . . .
C20 C 0.6190(3) 0.5914(2) 0.89009(16) 0.0714(10) Uani 1 1 d . . . . .
C32 C 0.4695(3) 0.6752(2) 0.84961(18) 0.0750(10) Uani 1 1 d . . . . .
C55 C 0.5124(3) 0.7163(2) 0.52338(18) 0.0733(10) Uani 1 1 d . . . . .
C23 C 0.4401(3) 0.5547(2) 0.88910(18) 0.0754(10) Uani 1 1 d . . . . .
C19 C 0.6963(3) 0.6448(2) 0.88790(18) 0.0759(11) Uani 1 1 d . . . . .
C10 C 1.0007(3) 0.5214(2) 0.72870(19) 0.0741(10) Uani 1 1 d . . . . .
C54 C 0.4104(3) 0.7004(2) 0.49025(19) 0.0738(10) Uani 1 1 d . . . . .
C26 C 0.2974(3) 0.4468(3) 0.8979(2) 0.0828(12) Uani 1 1 d . . . . .
C65 C 0.8305(3) 0.5151(2) 0.61880(18) 0.0728(10) Uani 1 1 d . . . . .
C12 C 0.8836(3) 0.5073(3) 0.79214(19) 0.0795(11) Uani 1 1 d . . . . .
H12 H 0.815736 0.498989 0.796046 0.095 Uiso 1 1 calc R U . . .
C64 C 0.9345(3) 0.5332(2) 0.61951(19) 0.0751(11) Uani 1 1 d . . . . .
C11 C 0.9016(3) 0.5020(2) 0.73668(18) 0.0743(10) Uani 1 1 d . . . . .
C42 C 0.3262(3) 0.7711(2) 0.55615(19) 0.0755(10) Uani 1 1 d . . . . .
C13 C 0.9635(3) 0.5247(2) 0.84252(19) 0.0778(11) Uani 1 1 d . . . . .
C18 C 0.8004(3) 0.6228(3) 0.89262(19) 0.0820(11) Uani 1 1 d . . . . .
H18 H 0.849548 0.658318 0.888785 0.098 Uiso 1 1 calc R U . . .
C41 C 0.4221(3) 0.7932(2) 0.5947(2) 0.0780(11) Uani 1 1 d . . . . .
C17 C 0.8327(3) 0.5507(3) 0.90270(19) 0.0819(12) Uani 1 1 d . . . . .
C35 C 0.3846(4) 0.7968(3) 0.7774(2) 0.0848(13) Uani 1 1 d . . . . .
C24 C 0.4072(3) 0.5489(3) 0.93955(19) 0.0790(11) Uani 1 1 d . . . . .
H24 H 0.432630 0.581628 0.970749 0.095 Uiso 1 1 calc R U . . .
C25 C 0.3362(3) 0.4946(3) 0.94466(19) 0.0839(12) Uani 1 1 d . . . . .
H25 H 0.314606 0.490172 0.979448 0.101 Uiso 1 1 calc R U . . .
C66 C 0.7485(3) 0.5316(3) 0.56982(19) 0.0782(11) Uani 1 1 d . . . . .
H66 H 0.679510 0.522582 0.571548 0.094 Uiso 1 1 calc R U . . .
C56 C 0.5965(3) 0.6742(3) 0.51620(19) 0.0817(12) Uani 1 1 d . . . . .
H56 H 0.663831 0.684048 0.540077 0.098 Uiso 1 1 calc R U . . .
C57 C 0.5837(3) 0.6176(3) 0.47448(18) 0.0770(11) Uani 1 1 d . . . . .
C45 C 0.2212(3) 0.7308(3) 0.4585(2) 0.0777(11) Uani 1 1 d . . . . .
C7 C 1.1256(3) 0.5282(3) 0.6679(2) 0.0794(11) Uani 1 1 d . . . . .
C46 C 0.1586(4) 0.6684(3) 0.4621(2) 0.0871(12) Uani 1 1 d . . . . .
H46 H 0.182389 0.632632 0.491117 0.105 Uiso 1 1 calc R U . . .
C33 C 0.5325(4) 0.7356(2) 0.8431(2) 0.0791(11) Uani 1 1 d . . . . .
C21 C 0.6522(4) 0.5185(3) 0.89991(19) 0.0813(11) Uani 1 1 d . . . . .
H21 H 0.603288 0.481962 0.901854 0.098 Uiso 1 1 calc R U . . .
C6 C 1.1888(3) 0.4664(3) 0.6738(2) 0.0824(12) Uani 1 1 d . . . . .
H6 H 1.160202 0.419699 0.675893 0.099 Uiso 1 1 calc R U . . .
C47 C 0.0617(4) 0.6615(3) 0.4219(2) 0.0889(13) Uani 1 1 d . . . . .
H47 H 0.019176 0.621063 0.424437 0.107 Uiso 1 1 calc R U . . .
C5 C 1.2941(3) 0.4737(3) 0.6766(2) 0.0852(12) Uani 1 1 d . . . . .
H5 H 1.336633 0.431845 0.680742 0.102 Uiso 1 1 calc R U . . .
C40 C 0.4249(4) 0.8206(2) 0.6507(2) 0.0842(12) Uani 1 1 d . . . . .
H40 H 0.489624 0.833646 0.676035 0.101 Uiso 1 1 calc R U . . .
C58 C 0.4818(3) 0.6051(3) 0.4396(2) 0.0871(12) Uani 1 1 d . . . . .
H58 H 0.470701 0.568810 0.410297 0.104 Uiso 1 1 calc R U . . .
C14 C 1.0613(3) 0.5406(3) 0.8338(2) 0.0869(13) Uani 1 1 d . . . . .
H14 H 1.116698 0.552507 0.866470 0.104 Uiso 1 1 calc R U . . .
C28 C 0.4001(4) 0.5056(3) 0.8424(2) 0.0850(12) Uani 1 1 d . . . . .
H28 H 0.421492 0.509752 0.807499 0.102 Uiso 1 1 calc R U . . .
C22 C 0.7570(4) 0.4993(3) 0.90687(19) 0.0850(12) Uani 1 1 d . . . . .
H22 H 0.777070 0.450174 0.914621 0.102 Uiso 1 1 calc R U . . .
C34 C 0.4895(4) 0.7931(2) 0.8058(2) 0.0845(12) Uani 1 1 d . . . . .
H34 H 0.533736 0.830915 0.799789 0.101 Uiso 1 1 calc R U . . .
C59 C 0.3964(4) 0.6451(3) 0.4474(2) 0.0888(13) Uani 1 1 d . . . . .
H59 H 0.328997 0.635026 0.423674 0.107 Uiso 1 1 calc R U . . .
C15 C 1.0793(3) 0.5395(3) 0.7777(2) 0.0852(12) Uani 1 1 d . . . . .
H15 H 1.146014 0.551267 0.773524 0.102 Uiso 1 1 calc R U . . .
C61 C 0.7655(3) 0.5611(3) 0.5181(2) 0.0834(12) Uani 1 1 d . . . . .
C43 C 0.2341(4) 0.7794(3) 0.5750(2) 0.0838(12) Uani 1 1 d . . . . .
H43 H 0.169411 0.765273 0.550174 0.101 Uiso 1 1 calc R U . . .
C27 C 0.3304(4) 0.4520(3) 0.8472(2) 0.0880(13) Uani 1 1 d . . . . .
H27 H 0.305203 0.419056 0.816135 0.106 Uiso 1 1 calc R U . . .
C39 C 0.3336(4) 0.8290(3) 0.6700(2) 0.0879(13) Uani 1 1 d . . . . .
C36 C 0.3214(4) 0.7404(3) 0.7871(2) 0.0911(13) Uani 1 1 d . . . . .
H36 H 0.249010 0.742904 0.769847 0.109 Uiso 1 1 calc R U . . .
C44 C 0.2387(4) 0.8084(3) 0.6305(2) 0.0921(13) Uani 1 1 d . . . . .
H44 H 0.176185 0.814284 0.641742 0.111 Uiso 1 1 calc R U . . .
C62 C 0.8688(4) 0.5738(3) 0.5181(2) 0.0941(14) Uani 1 1 d . . . . .
H62 H 0.883252 0.591601 0.483667 0.113 Uiso 1 1 calc R U . . .
C37 C 0.3622(4) 0.6795(3) 0.8220(2) 0.0892(13) Uani 1 1 d . . . . .
H37 H 0.317465 0.641376 0.826839 0.107 Uiso 1 1 calc R U . . .
C38 C 0.3408(5) 0.8570(3) 0.7319(2) 0.1001(15) Uani 1 1 d . . . . .
H38A H 0.271235 0.871765 0.734919 0.120 Uiso 1 1 calc R U . . .
H38B H 0.386504 0.900099 0.739940 0.120 Uiso 1 1 calc R U . . .
C50 C 0.1855(4) 0.7815(3) 0.4152(2) 0.0889(13) Uani 1 1 d . . . . .
H50 H 0.226302 0.822907 0.412851 0.107 Uiso 1 1 calc R U . . .
C48 C 0.0269(4) 0.7131(3) 0.3783(2) 0.0890(13) Uani 1 1 d . . . . .
C4 C 1.3373(3) 0.5426(3) 0.6732(2) 0.0889(13) Uani 1 1 d . . . . .
C49 C 0.0894(4) 0.7722(3) 0.3747(2) 0.1019(15) Uani 1 1 d . . . . .
H49 H 0.066772 0.806656 0.344512 0.122 Uiso 1 1 calc R U . . .
C16 C 0.9440(4) 0.5278(3) 0.9039(2) 0.0919(13) Uani 1 1 d . . . . .
H16A H 0.958077 0.479450 0.922312 0.110 Uiso 1 1 calc R U . . .
H16B H 0.993141 0.562665 0.928144 0.110 Uiso 1 1 calc R U . . .
C63 C 0.9524(4) 0.5612(3) 0.5676(2) 0.0941(14) Uani 1 1 d . . . . .
H63 H 1.021001 0.571589 0.565903 0.113 Uiso 1 1 calc R U . . .
C60 C 0.6746(3) 0.5747(3) 0.46404(19) 0.0885(13) Uani 1 1 d . . . . .
H60A H 0.701481 0.600916 0.434760 0.106 Uiso 1 1 calc R U . . .
H60B H 0.648440 0.527160 0.447072 0.106 Uiso 1 1 calc R U . . .
C8 C 1.1690(4) 0.5970(3) 0.6646(3) 0.0984(15) Uani 1 1 d . . . . .
H8 H 1.126632 0.638935 0.661146 0.118 Uiso 1 1 calc R U . . .
C29 C 0.2009(4) 0.3756(4) 0.9522(2) 0.1080(17) Uani 1 1 d . . . . .
H29A H 0.162663 0.417314 0.962634 0.130 Uiso 1 1 calc R U . . .
H29B H 0.264470 0.367902 0.983893 0.130 Uiso 1 1 calc R U . . .
C9 C 1.2740(4) 0.6047(3) 0.6662(2) 0.0977(14) Uani 1 1 d . . . . .
H9 H 1.302134 0.651269 0.662680 0.117 Uiso 1 1 calc R U . . .
C51 C -0.1128(6) 0.7439(5) 0.2887(3) 0.1546(19) Uani 1 1 d . . . . .
H51A H -0.103209 0.795994 0.298599 0.186 Uiso 1 1 calc R U . . .
H51B H -0.188127 0.734812 0.274294 0.186 Uiso 1 1 calc R U . . .
C30 C 0.1340(7) 0.3082(5) 0.9435(4) 0.170(4) Uani 1 1 d D . . . .
H30 H 0.147138 0.276436 0.914919 0.204 Uiso 1 1 calc R U . . .
C3 C 1.4934(6) 0.6179(5) 0.6792(6) 0.222(6) Uani 1 1 d . . . . .
H3A H 1.479857 0.637362 0.639171 0.267 Uiso 1 1 calc R U . . .
H3B H 1.463243 0.651980 0.702515 0.267 Uiso 1 1 calc R U . . .
C31 C 0.0668(7) 0.2858(6) 0.9654(4) 0.200(4) Uani 1 1 d D . . . .
H31A H 0.047577 0.313365 0.994579 0.240 Uiso 1 1 calc R U . . .
H31B H 0.033885 0.240740 0.953187 0.240 Uiso 1 1 calc R U . . .
C67 C -0.0596(7) 0.7264(6) 0.2381(4) 0.177(2) Uani 1 1 d . . . . .
H67 H -0.067899 0.760587 0.207429 0.212 Uiso 0.676(11) 1 calc R U P A 1
H67A H -0.035667 0.681076 0.227975 0.212 Uiso 0.324(11) 1 calc R U P A 2
C2 C 1.5969(9) 0.6125(6) 0.7028(6) 0.232(6) Uani 1 1 d D . . . .
H2 H 1.615189 0.567336 0.721929 0.278 Uiso 1 1 calc R U . . .
C53 C -0.0107(10) 0.6743(8) 0.2360(6) 0.166(3) Uani 0.676(11) 1 d . . P A 1
H53A H -0.000844 0.639060 0.266023 0.199 Uiso 0.676(11) 1 calc R U P A 1
H53B H 0.019069 0.667389 0.204361 0.199 Uiso 0.676(11) 1 calc R U P A 1
C1 C 1.6690(7) 0.6489(6) 0.7056(6) 0.267(7) Uani 1 1 d D . . . .
H1A H 1.660857 0.695548 0.688091 0.321 Uiso 1 1 calc R U . . .
H1B H 1.735884 0.632011 0.725357 0.321 Uiso 1 1 calc R U . . .
C52 C -0.056(2) 0.7992(18) 0.2101(13) 0.193(5) Uani 0.324(11) 1 d . . P A 2
H52A H -0.083031 0.840808 0.224681 0.232 Uiso 0.324(11) 1 calc R U P A 2
H52B H -0.027105 0.803618 0.177932 0.232 Uiso 0.324(11) 1 calc R U P A 2

loop_
_atom_site_aniso_label
_atom_site_aniso_U_11
_atom_site_aniso_U_22
_atom_site_aniso_U_33
_atom_site_aniso_U_23
_atom_site_aniso_U_13
_atom_site_aniso_U_12
S1 0.0968(8) 0.1069(9) 0.0776(7) -0.0012(6) 0.0240(6) -0.0374(7)
S3 0.0840(7) 0.0975(9) 0.1011(8) -0.0190(7) 0.0279(6) -0.0169(6)
S2 0.0922(8) 0.0780(8) 0.1208(10) -0.0125(7) 0.0158(7) -0.0066(6)
O2 0.082(2) 0.124(3) 0.091(2) 0.0076(19) 0.0163(16) -0.0155(19)
N2 0.072(2) 0.080(2) 0.077(2) 0.0044(17) 0.0220(16) -0.0032(17)
N1 0.0666(19) 0.102(3) 0.091(2) -0.003(2) 0.0311(18) -0.0027(18)
N3 0.074(2) 0.094(3) 0.074(2) -0.0016(19) 0.0190(17) 0.0019(18)
O3 0.086(2) 0.134(3) 0.140(3) -0.014(3) 0.003(2) -0.006(2)
O1 0.072(2) 0.163(4) 0.153(4) 0.030(3) 0.031(2) 0.005(2)
C20 0.078(2) 0.079(3) 0.058(2) -0.0037(19) 0.0203(18) 0.000(2)
C32 0.078(3) 0.081(3) 0.069(2) -0.005(2) 0.0246(19) 0.008(2)
C55 0.071(2) 0.080(3) 0.071(2) -0.001(2) 0.0234(19) -0.006(2)
C23 0.073(2) 0.083(3) 0.071(2) 0.005(2) 0.0195(19) 0.004(2)
C19 0.083(3) 0.078(3) 0.067(2) -0.006(2) 0.020(2) -0.006(2)
C10 0.071(2) 0.075(3) 0.080(3) -0.007(2) 0.025(2) 0.004(2)
C54 0.073(2) 0.078(3) 0.073(2) 0.001(2) 0.0236(19) -0.003(2)
C26 0.067(2) 0.098(3) 0.077(3) 0.009(2) 0.008(2) -0.002(2)
C65 0.077(2) 0.072(3) 0.075(2) -0.004(2) 0.030(2) -0.0068(19)
C12 0.072(2) 0.090(3) 0.079(3) -0.003(2) 0.025(2) -0.008(2)
C64 0.072(2) 0.076(3) 0.081(3) -0.006(2) 0.029(2) 0.001(2)
C11 0.069(2) 0.078(3) 0.077(3) 0.002(2) 0.0213(19) -0.0081(19)
C42 0.084(3) 0.070(2) 0.075(3) 0.003(2) 0.025(2) 0.009(2)
C13 0.070(2) 0.081(3) 0.080(3) -0.009(2) 0.016(2) 0.010(2)
C18 0.074(3) 0.095(3) 0.077(3) -0.006(2) 0.019(2) -0.001(2)
C41 0.076(3) 0.074(3) 0.084(3) 0.001(2) 0.020(2) 0.000(2)
C17 0.075(3) 0.102(3) 0.069(2) -0.007(2) 0.0190(19) 0.005(2)
C35 0.109(4) 0.074(3) 0.076(3) -0.005(2) 0.031(3) 0.021(3)
C24 0.074(2) 0.094(3) 0.067(2) 0.006(2) 0.0145(19) 0.003(2)
C25 0.080(3) 0.105(3) 0.067(2) 0.009(2) 0.019(2) 0.006(3)
C66 0.068(2) 0.095(3) 0.077(3) -0.005(2) 0.027(2) -0.009(2)
C56 0.073(3) 0.096(3) 0.077(3) 0.002(2) 0.022(2) -0.003(2)
C57 0.074(3) 0.094(3) 0.066(2) 0.002(2) 0.0245(19) 0.001(2)
C45 0.065(2) 0.086(3) 0.084(3) -0.003(2) 0.022(2) -0.005(2)
C7 0.066(2) 0.084(3) 0.092(3) -0.004(2) 0.027(2) -0.004(2)
C46 0.081(3) 0.082(3) 0.100(3) 0.006(2) 0.028(2) 0.002(2)
C33 0.088(3) 0.072(3) 0.083(3) -0.012(2) 0.032(2) 0.002(2)
C21 0.084(3) 0.079(3) 0.078(3) -0.005(2) 0.017(2) -0.006(2)
C6 0.080(3) 0.081(3) 0.089(3) -0.005(2) 0.026(2) 0.003(2)
C47 0.079(3) 0.084(3) 0.111(4) -0.009(3) 0.037(3) -0.014(2)
C5 0.077(3) 0.089(3) 0.091(3) -0.004(2) 0.024(2) 0.014(2)
C40 0.095(3) 0.075(3) 0.080(3) -0.002(2) 0.018(2) 0.012(2)
C58 0.082(3) 0.101(3) 0.083(3) -0.011(2) 0.029(2) -0.002(2)
C14 0.066(2) 0.095(3) 0.095(3) -0.010(2) 0.013(2) 0.011(2)
C28 0.088(3) 0.100(3) 0.069(2) -0.004(2) 0.024(2) -0.006(3)
C22 0.090(3) 0.084(3) 0.079(3) -0.004(2) 0.018(2) 0.012(2)
C34 0.104(3) 0.064(2) 0.090(3) -0.002(2) 0.033(3) 0.008(2)
C59 0.074(3) 0.104(3) 0.088(3) -0.015(3) 0.020(2) -0.005(2)
C15 0.063(2) 0.100(3) 0.094(3) -0.011(3) 0.022(2) 0.002(2)
C61 0.083(3) 0.096(3) 0.079(3) -0.008(2) 0.034(2) 0.005(2)
C43 0.082(3) 0.084(3) 0.087(3) -0.005(2) 0.027(2) 0.006(2)
C27 0.083(3) 0.101(3) 0.076(3) -0.001(2) 0.013(2) -0.003(3)
C39 0.112(4) 0.072(3) 0.082(3) 0.006(2) 0.030(3) 0.024(3)
C36 0.089(3) 0.105(4) 0.081(3) 0.011(3) 0.025(2) 0.023(3)
C44 0.101(3) 0.085(3) 0.098(3) 0.007(3) 0.039(3) 0.020(3)
C62 0.079(3) 0.128(4) 0.085(3) 0.011(3) 0.040(2) 0.001(3)
C37 0.080(3) 0.102(3) 0.089(3) 0.007(3) 0.028(2) 0.004(3)
C38 0.134(4) 0.081(3) 0.088(3) -0.002(3) 0.036(3) 0.031(3)
C50 0.086(3) 0.079(3) 0.097(3) 0.013(3) 0.015(2) -0.010(2)
C48 0.071(3) 0.091(3) 0.097(3) -0.002(3) 0.008(2) -0.001(2)
C4 0.069(3) 0.108(4) 0.093(3) 0.008(3) 0.027(2) -0.002(3)
C49 0.107(4) 0.088(3) 0.099(3) 0.012(3) 0.007(3) -0.001(3)
C16 0.080(3) 0.111(4) 0.081(3) -0.002(3) 0.015(2) 0.011(3)
C63 0.075(3) 0.118(4) 0.101(3) 0.007(3) 0.044(3) 0.003(3)
C60 0.086(3) 0.111(4) 0.074(3) 0.000(2) 0.030(2) 0.013(3)
C8 0.077(3) 0.089(3) 0.133(4) 0.000(3) 0.033(3) 0.005(2)
C29 0.095(3) 0.135(5) 0.098(4) 0.000(3) 0.032(3) -0.029(3)
C9 0.089(3) 0.086(3) 0.120(4) 0.008(3) 0.032(3) -0.010(3)
C51 0.134(4) 0.184(4) 0.122(3) -0.018(3) -0.009(3) 0.041(3)
C30 0.177(7) 0.208(9) 0.141(6) -0.031(6) 0.071(5) -0.100(7)
C3 0.088(4) 0.157(7) 0.437(17) 0.115(9) 0.096(7) -0.006(5)
C31 0.191(9) 0.208(10) 0.195(9) 0.000(7) 0.040(7) -0.088(8)
C67 0.188(5) 0.188(4) 0.146(3) -0.007(3) 0.027(3) 0.058(3)
C2 0.196(11) 0.168(9) 0.335(16) -0.025(10) 0.076(11) -0.077(9)
C53 0.161(6) 0.177(4) 0.147(4) -0.013(3) 0.019(4) 0.041(4)
C1 0.162(9) 0.187(10) 0.376(18) -0.052(11) -0.067(10) -0.047(8)
C52 0.223(12) 0.190(4) 0.170(6) 0.001(3) 0.057(8) 0.068(4)

loop_
_atom_type_symbol
_atom_type_description
_atom_type_scat_dispersion_real
_atom_type_scat_dispersion_imag
_atom_type_scat_source
C C 0.0181 0.0091 'International Tables Vol C Tables 4.2.6.8 and 6.1.1.4'
H H 0.0000 0.0000 'International Tables Vol C Tables 4.2.6.8 and 6.1.1.4'
N N 0.0311 0.0180 'International Tables Vol C Tables 4.2.6.8 and 6.1.1.4'
O O 0.0492 0.0322 'International Tables Vol C Tables 4.2.6.8 and 6.1.1.4'
S S 0.3331 0.5567 'International Tables Vol C Tables 4.2.6.8 and 6.1.1.4'

loop_
_geom_angle_atom_site_label_1
_geom_angle_atom_site_label_2
_geom_angle_atom_site_label_3
_geom_angle
_geom_angle_site_symmetry_1
_geom_angle_site_symmetry_3
_geom_angle_publ_flag
C65 S1 C11 99.6(2) . . ?
C55 S3 C41 99.0(2) . . ?
C19 S2 C33 100.1(2) . . ?
C26 O2 C29 117.5(4) . . ?
C20 N2 C32 120.7(3) . . ?
C20 N2 C23 117.2(3) . . ?
C32 N2 C23 116.1(3) . . ?
C10 N1 C64 121.3(3) . . ?
C10 N1 C7 116.6(4) . . ?
C64 N1 C7 119.0(4) . . ?
C54 N3 C45 118.0(3) . . ?
C42 N3 C54 120.3(3) . . ?
C42 N3 C45 117.7(3) . . ?
C48 O3 C51 122.1(5) . . ?
C4 O1 C3 117.3(5) . . ?
N2 C20 C19 120.7(4) . . ?
C21 C20 N2 122.0(4) . . ?
C21 C20 C19 117.3(4) . . ?
C33 C32 N2 121.2(4) . . ?
C37 C32 N2 121.3(4) . . ?
C37 C32 C33 117.5(4) . . ?
C54 C55 S3 120.8(3) . . ?
C56 C55 S3 119.0(3) . . ?
C56 C55 C54 120.0(4) . . ?
C24 C23 N2 119.5(4) . . ?
C24 C23 C28 119.2(4) . . ?
C28 C23 N2 121.4(4) . . ?
C20 C19 S2 120.6(3) . . ?
C18 C19 S2 119.4(3) . . ?
C18 C19 C20 119.9(4) . . ?
C11 C10 N1 120.1(4) . . ?
C15 C10 N1 121.8(4) . . ?
C15 C10 C11 118.1(4) . . ?
C55 C54 N3 120.0(4) . . ?
C55 C54 C59 118.4(4) . . ?
C59 C54 N3 121.5(4) . . ?
C25 C26 O2 124.4(4) . . ?
C27 C26 O2 115.1(4) . . ?
C27 C26 C25 120.4(4) . . ?
C64 C65 S1 120.9(3) . . ?
C66 C65 S1 118.6(3) . . ?
C66 C65 C64 120.4(4) . . ?
C11 C12 H12 118.9 . . ?
C11 C12 C13 122.3(4) . . ?
C13 C12 H12 118.9 . . ?
C65 C64 N1 120.2(4) . . ?
C63 C64 N1 122.3(4) . . ?
C63 C64 C65 117.5(4) . . ?
C10 C11 S1 120.6(3) . . ?
C12 C11 S1 119.4(3) . . ?
C12 C11 C10 119.9(4) . . ?
C41 C42 N3 120.5(4) . . ?
C43 C42 N3 121.4(4) . . ?
C43 C42 C41 118.2(4) . . ?
C12 C13 C16 122.0(4) . . ?
C14 C13 C12 116.6(4) . . ?
C14 C13 C16 121.4(4) . . ?
C19 C18 H18 118.8 . . ?
C17 C18 C19 122.4(4) . . ?
C17 C18 H18 118.8 . . ?
C42 C41 S3 120.2(3) . . ?
C40 C41 S3 119.2(4) . . ?
C40 C41 C42 120.3(4) . . ?
C18 C17 C22 117.1(4) . . ?
C18 C17 C16 121.1(4) . . ?
C22 C17 C16 121.7(5) . . ?
C34 C35 C36 117.4(4) . . ?
C34 C35 C38 121.5(5) . . ?
C36 C35 C38 120.8(5) . . ?
C23 C24 H24 119.9 . . ?
C23 C24 C25 120.3(4) . . ?
C25 C24 H24 119.9 . . ?
C26 C25 H25 120.2 . . ?
C24 C25 C26 119.7(4) . . ?
C24 C25 H25 120.2 . . ?
C65 C66 H66 118.9 . . ?
C65 C66 C61 122.3(4) . . ?
C61 C66 H66 118.9 . . ?
C55 C56 H56 118.9 . . ?
C55 C56 C57 122.2(4) . . ?
C57 C56 H56 118.9 . . ?
C56 C57 C60 122.6(4) . . ?
C58 C57 C56 116.9(4) . . ?
C58 C57 C60 120.4(4) . . ?
C46 C45 N3 122.0(4) . . ?
C50 C45 N3 118.6(4) . . ?
C50 C45 C46 119.4(4) . . ?
C6 C7 N1 118.7(4) . . ?
C6 C7 C8 119.3(4) . . ?
C8 C7 N1 121.7(4) . . ?
C45 C46 H46 120.6 . . ?
C47 C46 C45 118.9(4) . . ?
C47 C46 H46 120.6 . . ?
C32 C33 S2 119.8(4) . . ?
C34 C33 S2 120.1(4) . . ?
C34 C33 C32 120.0(4) . . ?
C20 C21 H21 119.5 . . ?
C20 C21 C22 121.1(4) . . ?
C22 C21 H21 119.5 . . ?
C7 C6 H6 120.0 . . ?
C5 C6 C7 120.0(4) . . ?
C5 C6 H6 120.0 . . ?
C46 C47 H47 119.5 . . ?
C48 C47 C46 121.0(4) . . ?
C48 C47 H47 119.5 . . ?
C6 C5 H5 119.7 . . ?
C6 C5 C4 120.5(4) . . ?
C4 C5 H5 119.7 . . ?
C41 C40 H40 119.0 . . ?
C41 C40 C39 121.9(5) . . ?
C39 C40 H40 119.0 . . ?
C57 C58 H58 119.2 . . ?
C59 C58 C57 121.6(4) . . ?
C59 C58 H58 119.2 . . ?
C13 C14 H14 119.1 . . ?
C13 C14 C15 121.8(4) . . ?
C15 C14 H14 119.1 . . ?
C23 C28 H28 119.6 . . ?
C27 C28 C23 120.8(4) . . ?
C27 C28 H28 119.6 . . ?
C17 C22 C21 122.2(5) . . ?
C17 C22 H22 118.9 . . ?
C21 C22 H22 118.9 . . ?
C35 C34 C33 122.6(5) . . ?
C35 C34 H34 118.7 . . ?
C33 C34 H34 118.7 . . ?
C54 C59 H59 119.7 . . ?
C58 C59 C54 120.6(4) . . ?
C58 C59 H59 119.7 . . ?
C10 C15 C14 121.1(4) . . ?
C10 C15 H15 119.4 . . ?
C14 C15 H15 119.4 . . ?
C66 C61 C60 121.1(4) . . ?
C62 C61 C66 116.4(4) . . ?
C62 C61 C60 122.4(4) . . ?
C42 C43 H43 119.8 . . ?
C44 C43 C42 120.4(5) . . ?
C44 C43 H43 119.8 . . ?
C26 C27 H27 120.2 . . ?
C28 C27 C26 119.7(5) . . ?
C28 C27 H27 120.2 . . ?
C40 C39 C38 120.1(5) . . ?
C44 C39 C40 116.8(4) . . ?
C44 C39 C38 123.1(5) . . ?
C35 C36 H36 119.1 . . ?
C35 C36 C37 121.9(5) . . ?
C37 C36 H36 119.1 . . ?
C43 C44 C39 122.3(5) . . ?
C43 C44 H44 118.8 . . ?
C39 C44 H44 118.8 . . ?
C61 C62 H62 118.7 . . ?
C61 C62 C63 122.6(4) . . ?
C63 C62 H62 118.7 . . ?
C32 C37 C36 120.3(5) . . ?
C32 C37 H37 119.8 . . ?
C36 C37 H37 119.8 . . ?
C35 C38 H38A 109.6 . . ?
C35 C38 H38B 109.6 . . ?
C39 C38 C35 110.2(4) . . ?
C39 C38 H38A 109.6 . . ?
C39 C38 H38B 109.6 . . ?
H38A C38 H38B 108.1 . . ?
C45 C50 H50 119.8 . . ?
C45 C50 C49 120.5(4) . . ?
C49 C50 H50 119.8 . . ?
C47 C48 O3 115.8(5) . . ?
C49 C48 O3 124.8(5) . . ?
C49 C48 C47 119.4(4) . . ?
O1 C4 C5 116.1(5) . . ?
O1 C4 C9 124.1(5) . . ?
C5 C4 C9 119.8(4) . . ?
C50 C49 H49 119.6 . . ?
C48 C49 C50 120.8(5) . . ?
C48 C49 H49 119.6 . . ?
C13 C16 H16A 109.0 . . ?
C13 C16 H16B 109.0 . . ?
C17 C16 C13 113.1(4) . . ?
C17 C16 H16A 109.0 . . ?
C17 C16 H16B 109.0 . . ?
H16A C16 H16B 107.8 . . ?
C64 C63 H63 119.7 . . ?
C62 C63 C64 120.6(4) . . ?
C62 C63 H63 119.7 . . ?
C57 C60 C61 115.9(4) . . ?
C57 C60 H60A 108.3 . . ?
C57 C60 H60B 108.3 . . ?
C61 C60 H60A 108.3 . . ?
C61 C60 H60B 108.3 . . ?
H60A C60 H60B 107.4 . . ?
C7 C8 H8 119.5 . . ?
C9 C8 C7 121.0(5) . . ?
C9 C8 H8 119.5 . . ?
O2 C29 H29A 110.2 . . ?
O2 C29 H29B 110.2 . . ?
O2 C29 C30 107.4(5) . . ?
H29A C29 H29B 108.5 . . ?
C30 C29 H29A 110.2 . . ?
C30 C29 H29B 110.2 . . ?
C4 C9 H9 120.4 . . ?
C8 C9 C4 119.2(5) . . ?
C8 C9 H9 120.4 . . ?
O3 C51 H51A 108.8 . . ?
O3 C51 H51B 108.8 . . ?
O3 C51 C67 113.8(6) . . ?
H51A C51 H51B 107.7 . . ?
C67 C51 H51A 108.8 . . ?
C67 C51 H51B 108.8 . . ?
C29 C30 H30 113.0 . . ?
C31 C30 C29 134.0(9) . . ?
C31 C30 H30 113.0 . . ?
O1 C3 H3A 109.7 . . ?
O1 C3 H3B 109.7 . . ?
H3A C3 H3B 108.2 . . ?
C2 C3 O1 110.0(7) . . ?
C2 C3 H3A 109.7 . . ?
C2 C3 H3B 109.7 . . ?
C30 C31 H31A 120.0 . . ?
C30 C31 H31B 120.0 . . ?
H31A C31 H31B 120.0 . . ?
C51 C67 H67 117.7 . . ?
C51 C67 H67A 128.4 . . ?
C53 C67 C51 124.5(13) . . ?
C53 C67 H67 117.7 . . ?
C52 C67 C51 103.2(14) . . ?
C52 C67 H67A 128.4 . . ?
C3 C2 H2 111.9 . . ?
C1 C2 C3 136.3(14) . . ?
C1 C2 H2 111.9 . . ?
C67 C53 H53A 120.0 . . ?
C67 C53 H53B 120.0 . . ?
H53A C53 H53B 120.0 . . ?
C2 C1 H1A 120.0 . . ?
C2 C1 H1B 120.0 . . ?
H1A C1 H1B 120.0 . . ?
C67 C52 H52A 120.0 . . ?
C67 C52 H52B 120.0 . . ?
H52A C52 H52B 120.0 . . ?

loop_
_geom_bond_atom_site_label_1
_geom_bond_atom_site_label_2
_geom_bond_distance
_geom_bond_site_symmetry_2
_geom_bond_publ_flag
S1 C65 1.747(4) . ?
S1 C11 1.754(4) . ?
S3 C55 1.754(4) . ?
S3 C41 1.754(5) . ?
S2 C19 1.747(5) . ?
S2 C33 1.760(5) . ?
O2 C26 1.390(5) . ?
O2 C29 1.400(6) . ?
N2 C20 1.409(5) . ?
N2 C32 1.424(5) . ?
N2 C23 1.442(5) . ?
N1 C10 1.419(5) . ?
N1 C64 1.423(6) . ?
N1 C7 1.440(5) . ?
N3 C54 1.429(5) . ?
N3 C42 1.418(5) . ?
N3 C45 1.440(5) . ?
O3 C48 1.378(5) . ?
O3 C51 1.433(8) . ?
O1 C4 1.362(5) . ?
O1 C3 1.484(9) . ?
C20 C19 1.410(6) . ?
C20 C21 1.386(6) . ?
C32 C33 1.400(6) . ?
C32 C37 1.388(6) . ?
C55 C54 1.389(6) . ?
C55 C56 1.386(6) . ?
C23 C24 1.359(6) . ?
C23 C28 1.397(6) . ?
C19 C18 1.398(6) . ?
C10 C11 1.404(6) . ?
C10 C15 1.365(6) . ?
C54 C59 1.392(6) . ?
C26 C25 1.380(6) . ?
C26 C27 1.365(6) . ?
C65 C64 1.398(6) . ?
C65 C66 1.382(6) . ?
C12 H12 0.9300 . ?
C12 C11 1.377(6) . ?
C12 C13 1.391(6) . ?
C64 C63 1.388(6) . ?
C42 C41 1.400(6) . ?
C42 C43 1.396(6) . ?
C13 C14 1.380(6) . ?
C13 C16 1.519(6) . ?
C18 H18 0.9300 . ?
C18 C17 1.371(6) . ?
C41 C40 1.388(6) . ?
C17 C22 1.380(7) . ?
C17 C16 1.510(6) . ?
C35 C34 1.364(6) . ?
C35 C36 1.369(7) . ?
C35 C38 1.524(6) . ?
C24 H24 0.9300 . ?
C24 C25 1.378(6) . ?
C25 H25 0.9300 . ?
C66 H66 0.9300 . ?
C66 C61 1.389(6) . ?
C56 H56 0.9300 . ?
C56 C57 1.391(6) . ?
C57 C58 1.390(6) . ?
C57 C60 1.494(6) . ?
C45 C46 1.409(6) . ?
C45 C50 1.353(6) . ?
C7 C6 1.375(6) . ?
C7 C8 1.378(7) . ?
C46 H46 0.9300 . ?
C46 C47 1.373(6) . ?
C33 C34 1.378(6) . ?
C21 H21 0.9300 . ?
C21 C22 1.386(6) . ?
C6 H6 0.9300 . ?
C6 C5 1.371(6) . ?
C47 H47 0.9300 . ?
C47 C48 1.367(7) . ?
C5 H5 0.9300 . ?
C5 C4 1.377(7) . ?
C40 H40 0.9300 . ?
C40 C39 1.393(7) . ?
C58 H58 0.9300 . ?
C58 C59 1.384(6) . ?
C14 H14 0.9300 . ?
C14 C15 1.389(6) . ?
C28 H28 0.9300 . ?
C28 C27 1.355(7) . ?
C22 H22 0.9300 . ?
C34 H34 0.9300 . ?
C59 H59 0.9300 . ?
C15 H15 0.9300 . ?
C61 C62 1.374(6) . ?
C61 C60 1.513(6) . ?
C43 H43 0.9300 . ?
C43 C44 1.382(7) . ?
C27 H27 0.9300 . ?
C39 C44 1.393(7) . ?
C39 C38 1.509(7) . ?
C36 H36 0.9300 . ?
C36 C37 1.391(7) . ?
C44 H44 0.9300 . ?
C62 H62 0.9300 . ?
C62 C63 1.387(7) . ?
C37 H37 0.9300 . ?
C38 H38A 0.9700 . ?
C38 H38B 0.9700 . ?
C50 H50 0.9300 . ?
C50 C49 1.374(7) . ?
C48 C49 1.361(7) . ?
C4 C9 1.379(7) . ?
C49 H49 0.9300 . ?
C16 H16A 0.9700 . ?
C16 H16B 0.9700 . ?
C63 H63 0.9300 . ?
C60 H60A 0.9700 . ?
C60 H60B 0.9700 . ?
C8 H8 0.9300 . ?
C8 C9 1.374(6) . ?
C29 H29A 0.9700 . ?
C29 H29B 0.9700 . ?
C29 C30 1.483(9) . ?
C9 H9 0.9300 . ?
C51 H51A 0.9700 . ?
C51 H51B 0.9700 . ?
C51 C67 1.550(11) . ?
C30 H30 0.9300 . ?
C30 C31 1.198(2) . ?
C3 H3A 0.9700 . ?
C3 H3B 0.9700 . ?
C3 C2 1.329(13) . ?
C31 H31A 0.9300 . ?
C31 H31B 0.9300 . ?
C67 H67 0.9300 . ?
C67 H67A 0.9300 . ?
C67 C53 1.147(13) . ?
C67 C52 1.47(3) . ?
C2 H2 0.9300 . ?
C2 C1 1.1397(11) . ?
C53 H53A 0.9300 . ?
C53 H53B 0.9300 . ?
C1 H1A 0.9300 . ?
C1 H1B 0.9300 . ?
C52 H52A 0.9300 . ?
C52 H52B 0.9300 . ?

loop_
_geom_torsion_atom_site_label_1
_geom_torsion_atom_site_label_2
_geom_torsion_atom_site_label_3
_geom_torsion_atom_site_label_4
_geom_torsion
_geom_torsion_site_symmetry_1
_geom_torsion_site_symmetry_2
_geom_torsion_site_symmetry_3
_geom_torsion_site_symmetry_4
_geom_torsion_publ_flag
S1 C65 C64 N1 -7.1(6) . . . . ?
S1 C65 C64 C63 169.8(4) . . . . ?
S1 C65 C66 C61 -171.1(4) . . . . ?
S3 C55 C54 N3 -7.2(6) . . . . ?
S3 C55 C54 C59 170.8(4) . . . . ?
S3 C55 C56 C57 -172.2(3) . . . . ?
S3 C41 C40 C39 173.0(4) . . . . ?
S2 C19 C18 C17 172.0(3) . . . . ?
S2 C33 C34 C35 -173.3(3) . . . . ?
O2 C26 C25 C24 179.1(4) . . . . ?
O2 C26 C27 C28 -179.4(4) . . . . ?
O2 C29 C30 C31 -152.6(12) . . . . ?
N2 C20 C19 S2 5.5(5) . . . . ?
N2 C20 C19 C18 -178.8(4) . . . . ?
N2 C20 C21 C22 -178.5(4) . . . . ?
N2 C32 C33 S2 -6.6(6) . . . . ?
N2 C32 C33 C34 175.2(4) . . . . ?
N2 C32 C37 C36 -178.4(4) . . . . ?
N2 C23 C24 C25 179.3(4) . . . . ?
N2 C23 C28 C27 -179.4(4) . . . . ?
N1 C10 C11 S1 6.6(6) . . . . ?
N1 C10 C11 C12 -176.9(4) . . . . ?
N1 C10 C15 C14 -179.6(4) . . . . ?
N1 C64 C63 C62 180.0(5) . . . . ?
N1 C7 C6 C5 -173.8(4) . . . . ?
N1 C7 C8 C9 174.8(5) . . . . ?
N3 C54 C59 C58 -179.6(4) . . . . ?
N3 C42 C41 S3 6.1(6) . . . . ?
N3 C42 C41 C40 -179.1(4) . . . . ?
N3 C42 C43 C44 -179.4(4) . . . . ?
N3 C45 C46 C47 179.6(4) . . . . ?
N3 C45 C50 C49 178.8(4) . . . . ?
O3 C48 C49 C50 177.0(5) . . . . ?
O3 C51 C67 C53 17.1(16) . . . . ?
O3 C51 C67 C52 -144.2(14) . . . . ?
O1 C4 C9 C8 -177.1(5) . . . . ?
O1 C3 C2 C1 166.1(18) . . . . ?
C20 N2 C32 C33 -29.8(6) . . . . ?
C20 N2 C32 C37 151.6(4) . . . . ?
C20 N2 C23 C24 104.8(5) . . . . ?
C20 N2 C23 C28 -76.7(5) . . . . ?
C20 C19 C18 C17 -3.7(7) . . . . ?
C20 C21 C22 C17 -2.0(7) . . . . ?
C32 N2 C20 C19 30.4(5) . . . . ?
C32 N2 C20 C21 -151.7(4) . . . . ?
C32 N2 C23 C24 -102.2(4) . . . . ?
C32 N2 C23 C28 76.3(5) . . . . ?
C32 C33 C34 C35 4.8(7) . . . . ?
C55 S3 C41 C42 -34.7(4) . . . . ?
C55 S3 C41 C40 150.5(4) . . . . ?
C55 C54 C59 C58 2.5(7) . . . . ?
C55 C56 C57 C58 0.3(7) . . . . ?
C55 C56 C57 C60 176.5(4) . . . . ?
C23 N2 C20 C19 -177.9(4) . . . . ?
C23 N2 C20 C21 0.1(6) . . . . ?
C23 N2 C32 C33 178.2(4) . . . . ?
C23 N2 C32 C37 -0.4(6) . . . . ?
C23 C24 C25 C26 -1.0(7) . . . . ?
C23 C28 C27 C26 1.2(7) . . . . ?
C19 S2 C33 C32 33.0(4) . . . . ?
C19 S2 C33 C34 -148.8(4) . . . . ?
C19 C20 C21 C22 -0.4(6) . . . . ?
C19 C18 C17 C22 1.3(7) . . . . ?
C19 C18 C17 C16 176.3(4) . . . . ?
C10 N1 C64 C65 -30.0(6) . . . . ?
C10 N1 C64 C63 153.2(4) . . . . ?
C10 N1 C7 C6 86.4(5) . . . . ?
C10 N1 C7 C8 -87.5(6) . . . . ?
C54 N3 C42 C41 32.2(6) . . . . ?
C54 N3 C42 C43 -148.7(4) . . . . ?
C54 N3 C45 C46 77.6(5) . . . . ?
C54 N3 C45 C50 -101.7(5) . . . . ?
C54 C55 C56 C57 3.0(7) . . . . ?
C26 O2 C29 C30 -174.3(6) . . . . ?
C65 S1 C11 C10 -33.7(4) . . . . ?
C65 S1 C11 C12 149.8(4) . . . . ?
C65 C64 C63 C62 3.1(7) . . . . ?
C65 C66 C61 C62 -0.5(7) . . . . ?
C65 C66 C61 C60 176.7(4) . . . . ?
C12 C13 C14 C15 0.0(7) . . . . ?
C12 C13 C16 C17 -30.4(6) . . . . ?
C64 N1 C10 C11 30.1(6) . . . . ?
C64 N1 C10 C15 -151.9(4) . . . . ?
C64 N1 C7 C6 -113.4(5) . . . . ?
C64 N1 C7 C8 72.7(6) . . . . ?
C64 C65 C66 C61 5.0(7) . . . . ?
C11 S1 C65 C64 34.0(4) . . . . ?
C11 S1 C65 C66 -149.9(4) . . . . ?
C11 C10 C15 C14 -1.6(7) . . . . ?
C11 C12 C13 C14 3.6(7) . . . . ?
C11 C12 C13 C16 -177.8(4) . . . . ?
C42 N3 C54 C55 -31.6(6) . . . . ?
C42 N3 C54 C59 150.5(4) . . . . ?
C42 N3 C45 C46 -79.8(5) . . . . ?
C42 N3 C45 C50 100.9(5) . . . . ?
C42 C41 C40 C39 -1.8(7) . . . . ?
C42 C43 C44 C39 -1.3(7) . . . . ?
C13 C12 C11 S1 170.3(4) . . . . ?
C13 C12 C11 C10 -6.2(7) . . . . ?
C13 C14 C15 C10 -1.0(7) . . . . ?
C18 C17 C22 C21 1.5(7) . . . . ?
C18 C17 C16 C13 -74.7(6) . . . . ?
C41 S3 C55 C54 35.3(4) . . . . ?
C41 S3 C55 C56 -149.4(4) . . . . ?
C41 C42 C43 C44 -0.3(7) . . . . ?
C41 C40 C39 C44 0.3(7) . . . . ?
C41 C40 C39 C38 178.3(4) . . . . ?
C35 C36 C37 C32 1.7(7) . . . . ?
C24 C23 C28 C27 -0.9(7) . . . . ?
C25 C26 C27 C28 -1.4(7) . . . . ?
C66 C65 C64 N1 176.9(4) . . . . ?
C66 C65 C64 C63 -6.2(6) . . . . ?
C66 C61 C62 C63 -2.7(8) . . . . ?
C66 C61 C60 C57 51.1(7) . . . . ?
C56 C55 C54 N3 177.7(4) . . . . ?
C56 C55 C54 C59 -4.4(6) . . . . ?
C56 C57 C58 C59 -2.2(7) . . . . ?
C56 C57 C60 C61 34.4(7) . . . . ?
C57 C58 C59 C54 0.9(8) . . . . ?
C45 N3 C54 C55 171.5(4) . . . . ?
C45 N3 C54 C59 -6.4(6) . . . . ?
C45 N3 C42 C41 -170.9(4) . . . . ?
C45 N3 C42 C43 8.2(6) . . . . ?
C45 C46 C47 C48 1.3(7) . . . . ?
C45 C50 C49 C48 1.9(9) . . . . ?
C7 N1 C10 C11 -170.1(4) . . . . ?
C7 N1 C10 C15 7.9(6) . . . . ?
C7 N1 C64 C65 170.7(4) . . . . ?
C7 N1 C64 C63 -6.0(7) . . . . ?
C7 C6 C5 C4 -0.3(7) . . . . ?
C7 C8 C9 C4 -2.1(8) . . . . ?
C46 C45 C50 C49 -0.5(8) . . . . ?
C46 C47 C48 O3 -178.8(4) . . . . ?
C46 C47 C48 C49 0.1(8) . . . . ?
C33 S2 C19 C20 -32.7(4) . . . . ?
C33 S2 C19 C18 151.7(4) . . . . ?
C33 C32 C37 C36 3.0(7) . . . . ?
C21 C20 C19 S2 -172.6(3) . . . . ?
C21 C20 C19 C18 3.1(6) . . . . ?
C6 C7 C8 C9 0.9(8) . . . . ?
C6 C5 C4 O1 178.4(4) . . . . ?
C6 C5 C4 C9 -0.8(7) . . . . ?
C47 C48 C49 C50 -1.7(8) . . . . ?
C5 C4 C9 C8 2.0(8) . . . . ?
C40 C39 C44 C43 1.3(7) . . . . ?
C40 C39 C38 C35 -73.9(6) . . . . ?
C58 C57 C60 C61 -149.6(5) . . . . ?
C14 C13 C16 C17 148.2(5) . . . . ?
C28 C23 C24 C25 0.8(7) . . . . ?
C22 C17 C16 C13 100.0(5) . . . . ?
C34 C35 C36 C37 -3.2(7) . . . . ?
C34 C35 C38 C39 95.1(6) . . . . ?
C15 C10 C11 S1 -171.5(4) . . . . ?
C15 C10 C11 C12 5.1(7) . . . . ?
C61 C62 C63 C64 1.4(9) . . . . ?
C43 C42 C41 S3 -173.0(3) . . . . ?
C43 C42 C41 C40 1.8(6) . . . . ?
C27 C26 C25 C24 1.3(7) . . . . ?
C36 C35 C34 C33 -0.1(7) . . . . ?
C36 C35 C38 C39 -78.6(6) . . . . ?
C44 C39 C38 C35 104.0(6) . . . . ?
C62 C61 C60 C57 -131.9(5) . . . . ?
C37 C32 C33 S2 172.0(3) . . . . ?
C37 C32 C33 C34 -6.1(6) . . . . ?
C38 C35 C34 C33 -174.0(4) . . . . ?
C38 C35 C36 C37 170.8(4) . . . . ?
C38 C39 C44 C43 -176.7(4) . . . . ?
C50 C45 C46 C47 -1.1(7) . . . . ?
C48 O3 C51 C67 71.6(9) . . . . ?
C4 O1 C3 C2 159.7(9) . . . . ?
C16 C13 C14 C15 -178.6(4) . . . . ?
C16 C17 C22 C21 -173.4(4) . . . . ?
C60 C57 C58 C59 -178.5(5) . . . . ?
C60 C61 C62 C63 -179.8(5) . . . . ?
C8 C7 C6 C5 0.3(7) . . . . ?
C29 O2 C26 C25 -5.9(7) . . . . ?
C29 O2 C26 C27 172.0(5) . . . . ?
C51 O3 C48 C47 -170.5(5) . . . . ?
C51 O3 C48 C49 10.7(9) . . . . ?
C3 O1 C4 C5 -175.3(7) . . . . ?
C3 O1 C4 C9 3.8(9) . . . . ?
